data_2231059
loop_
_publ_author_name
'Nasir, Mohd Faizal Md'
'Hassan, Ibrahim N.'
'Wan Daud, Wan Ramli'
'Yamin, Bohari M.'
'Kassim, Mohammad B.'

_publ_section_title
;
 1,1-Dibenzyl-3-(4-fluorobenzoyl)thiourea
;
_journal_coeditor_code DN2702
_journal_issue 8
_journal_name_full 'Acta Crystallographica Section E'
_journal_page_first o1987
_journal_paper_doi 10.1107/S1600536811026687
_journal_volume 67
_journal_year 2011
_chemical_formula_iupac 'C22 H19 F N2 O S'
_chemical_formula_moiety 'C22 H19 F N2 O S'
_chemical_formula_sum 'C22 H19 F N2 O S'
_chemical_formula_weight 378.45
_chemical_melting_point 410
_chemical_name_systematic
;
1,1-Dibenzyl-3-(4-fluorobenzoyl)thiourea
;
_space_group_IT_number 14
_symmetry_cell_setting monoclinic
_symmetry_space_group_name_Hall '-P 2yn'
_symmetry_space_group_name_H-M 'P 1 21/n 1'
_atom_sites_solution_hydrogens geom
_atom_sites_solution_primary direct
_atom_sites_solution_secondary difmap
_audit_creation_method SHELXL-97
_cell_angle_alpha 90.00
_cell_angle_beta 101.100(6)
_cell_angle_gamma 90.00
_cell_formula_units_Z 4
_cell_length_a 10.683(3)
_cell_length_b 7.026(2)
_cell_length_c 26.435(7)
_cell_measurement_reflns_used 2659
_cell_measurement_temperature 298(2)
_cell_measurement_theta_max 24.99
_cell_measurement_theta_min 1.95
_cell_volume 1947.1(9)
_computing_cell_refinement 'SAINT (Bruker, 2000)'
_computing_data_collection 'SMART (Bruker, 2000)'
_computing_data_reduction 'SAINT (Bruker, 2000)'
_computing_molecular_graphics
;
ORTEPIII (Burnett & Johnson, 1996), XP in SHELXTL (Sheldrick,
2008) and
PLATON (Spek, 2009)
;
_computing_publication_material
;
SHELXTL (Sheldrick, 2008) and PLATON (Spek, 2009)
;
_computing_structure_refinement 'SHELXL97 (Sheldrick, 2008)'
_computing_structure_solution 'SHELXS97 (Sheldrick, 2008)'
_diffrn_ambient_temperature 298(2)
_diffrn_measured_fraction_theta_full 0.998
_diffrn_measured_fraction_theta_max 0.998
_diffrn_measurement_device_type
;
Bruker SMART APEX CCD area-detector
;
_diffrn_measurement_method \w
_diffrn_radiation_monochromator graphite
_diffrn_radiation_source 'fine-focus sealed tube'
_diffrn_radiation_type MoK\a
_diffrn_radiation_wavelength 0.71073
_diffrn_reflns_av_R_equivalents 0.0266
_diffrn_reflns_av_sigmaI/netI 0.0342
_diffrn_reflns_limit_h_max 8
_diffrn_reflns_limit_h_min -12
_diffrn_reflns_limit_k_max 8
_diffrn_reflns_limit_k_min -8
_diffrn_reflns_limit_l_max 28
_diffrn_reflns_limit_l_min -31
_diffrn_reflns_number 8644
_diffrn_reflns_theta_full 24.99
_diffrn_reflns_theta_max 24.99
_diffrn_reflns_theta_min 1.95
_exptl_absorpt_coefficient_mu 0.189
_exptl_absorpt_correction_T_max 0.9668
_exptl_absorpt_correction_T_min 0.9248
_exptl_absorpt_correction_type multi-scan
_exptl_absorpt_process_details '(SADABS; Sheldrick, 2000)'
_exptl_crystal_colour colourless
_exptl_crystal_density_diffrn 1.291
_exptl_crystal_density_method 'not measured'
_exptl_crystal_description block
_exptl_crystal_F_000 792
_exptl_crystal_size_max 0.42
_exptl_crystal_size_mid 0.21
_exptl_crystal_size_min 0.18
_refine_diff_density_max 0.245
_refine_diff_density_min -0.226
_refine_ls_extinction_method none
_refine_ls_goodness_of_fit_ref 1.146
_refine_ls_hydrogen_treatment constr
_refine_ls_matrix_type full
_refine_ls_number_parameters 244
_refine_ls_number_reflns 3425
_refine_ls_number_restraints 0
_refine_ls_restrained_S_all 1.146
_refine_ls_R_factor_all 0.0809
_refine_ls_R_factor_gt 0.0593
_refine_ls_shift/su_max 0.000
_refine_ls_shift/su_mean 0.000
_refine_ls_structure_factor_coef Fsqd
_refine_ls_weighting_details 'calc w=1/[\s^2^(Fo^2^)+(0.0542P)^2^+0.5146P] where P=(Fo^2^+2Fc^2^)/3'
_refine_ls_weighting_scheme calc
_refine_ls_wR_factor_gt 0.1285
_refine_ls_wR_factor_ref 0.1376
_reflns_number_gt 2659
_reflns_number_total 3425
_reflns_threshold_expression I>2\s(I)
_cod_data_source_file dn2702.cif
_cod_data_source_block I
_cod_original_cell_volume 1946.9(10)
_cod_original_sg_symbol_H-M 'P 21/n'
_cod_database_code 2231059
_cod_database_fobs_code 2231059

loop_
_symmetry_equiv_pos_as_xyz
'x, y, z'
'-x+1/2, y+1/2, -z+1/2'
'-x, -y, -z'
'x-1/2, -y-1/2, z-1/2'

loop_
_atom_site_type_symbol
_atom_site_label
_atom_site_fract_x
_atom_site_fract_y
_atom_site_fract_z
_atom_site_U_iso_or_equiv
_atom_site_adp_type
_atom_site_calc_flag
_atom_site_refinement_flags
_atom_site_occupancy
_atom_site_symmetry_multiplicity
F F1 0.8992(2) -0.7024(3) 0.17795(9) 0.1137(8) Uani d . 1 1
S S1 0.47635(8) 0.26603(10) 0.02677(3) 0.0641(3) Uani d . 1 1
O O1 0.5719(2) 0.0400(3) 0.17142(7) 0.0736(6) Uani d . 1 1
N N1 0.5164(2) -0.0377(3) 0.08698(7) 0.0502(6) Uani d . 1 1
H H1 0.5210 -0.1222 0.0639 0.060 Uiso calc R 1 1
N N2 0.3452(2) 0.1514(3) 0.09743(7) 0.0453(5) Uani d . 1 1
C C1 0.6626(3) -0.3835(4) 0.11002(10) 0.0570(7) Uani d . 1 1
H H1A 0.6047 -0.3773 0.0789 0.068 Uiso calc R 1 1
C C2 0.7407(3) -0.5402(5) 0.12067(12) 0.0697(8) Uani d . 1 1
H H2 0.7369 -0.6391 0.0970 0.084 Uiso calc R 1 1
C C3 0.8236(3) -0.5463(5) 0.16670(13) 0.0742(9) Uani d . 1 1
C C4 0.8339(3) -0.4041(6) 0.20216(12) 0.0807(10) Uani d . 1 1
H H4 0.8924 -0.4120 0.2331 0.097 Uiso calc R 1 1
C C5 0.7554(3) -0.2481(5) 0.19116(10) 0.0694(9) Uani d . 1 1
H H5 0.7605 -0.1501 0.2151 0.083 Uiso calc R 1 1
C C6 0.6688(2) -0.2352(4) 0.14481(9) 0.0495(6) Uani d . 1 1
C C7 0.5840(2) -0.0665(4) 0.13658(9) 0.0507(7) Uani d . 1 1
C C8 0.4407(3) 0.1238(3) 0.07298(8) 0.0460(6) Uani d . 1 1
C C9 0.2742(3) 0.3312(4) 0.09357(10) 0.0532(7) Uani d . 1 1
H H9A 0.1842 0.3052 0.0815 0.064 Uiso calc R 1 1
H H9B 0.3027 0.4123 0.0683 0.064 Uiso calc R 1 1
C C10 0.2914(3) 0.4349(3) 0.14432(9) 0.0482(6) Uani d . 1 1
C C11 0.4099(3) 0.4550(4) 0.17540(11) 0.0627(8) Uani d . 1 1
H H11 0.4801 0.3968 0.1659 0.075 Uiso calc R 1 1
C C12 0.4261(4) 0.5594(5) 0.22019(12) 0.0768(10) Uani d . 1 1
H H12 0.5069 0.5718 0.2406 0.092 Uiso calc R 1 1
C C13 0.3240(4) 0.6450(4) 0.23477(12) 0.0796(10) Uani d . 1 1
H H13 0.3351 0.7164 0.2649 0.096 Uiso calc R 1 1
C C14 0.2052(4) 0.6251(4) 0.20481(13) 0.0776(10) Uani d . 1 1
H H14 0.1352 0.6823 0.2148 0.093 Uiso calc R 1 1
C C15 0.1887(3) 0.5196(4) 0.15949(11) 0.0625(8) Uani d . 1 1
H H15 0.1076 0.5062 0.1393 0.075 Uiso calc R 1 1
C C16 0.2919(3) 0.0015(4) 0.12613(9) 0.0506(7) Uani d . 1 1
H H16A 0.2790 0.0517 0.1589 0.061 Uiso calc R 1 1
H H16B 0.3517 -0.1036 0.1330 0.061 Uiso calc R 1 1
C C17 0.1667(3) -0.0689(4) 0.09543(9) 0.0521(7) Uani d . 1 1
C C18 0.0539(3) -0.0329(5) 0.11120(12) 0.0716(9) Uani d . 1 1
H H18 0.0539 0.0402 0.1405 0.086 Uiso calc R 1 1
C C19 -0.0598(3) -0.1044(7) 0.08383(17) 0.0976(12) Uani d . 1 1
H H19 -0.1357 -0.0802 0.0950 0.117 Uiso calc R 1 1
C C20 -0.0607(5) -0.2105(7) 0.04053(17) 0.1034(14) Uani d . 1 1
H H20 -0.1371 -0.2595 0.0224 0.124 Uiso calc R 1 1
C C21 0.0496(5) -0.2446(5) 0.02384(13) 0.0921(12) Uani d . 1 1
H H21 0.0482 -0.3150 -0.0060 0.111 Uiso calc R 1 1
C C22 0.1643(3) -0.1750(4) 0.05112(11) 0.0680(8) Uani d . 1 1
H H22 0.2398 -0.1996 0.0397 0.082 Uiso calc R 1 1

loop_
_atom_site_aniso_label
_atom_site_aniso_U_11
_atom_site_aniso_U_22
_atom_site_aniso_U_33
_atom_site_aniso_U_12
_atom_site_aniso_U_13
_atom_site_aniso_U_23
F1 0.1048(16) 0.1189(18) 0.1105(16) 0.0546(14) 0.0040(13) 0.0346(14)
S1 0.1037(6) 0.0484(4) 0.0428(4) -0.0095(4) 0.0210(4) 0.0047(3)
O1 0.0912(15) 0.0817(15) 0.0405(10) 0.0164(12) -0.0058(10) -0.0154(10)
N1 0.0710(14) 0.0460(12) 0.0316(10) 0.0060(11) 0.0050(10) -0.0024(9)
N2 0.0605(13) 0.0358(11) 0.0379(11) 0.0003(10) 0.0055(10) 0.0029(8)
C1 0.0627(18) 0.0552(17) 0.0482(15) 0.0041(15) -0.0013(13) 0.0088(13)
C2 0.075(2) 0.063(2) 0.0670(19) 0.0095(17) 0.0033(16) 0.0058(15)
C3 0.064(2) 0.087(2) 0.072(2) 0.0230(18) 0.0127(17) 0.0279(19)
C4 0.064(2) 0.121(3) 0.0510(18) 0.020(2) -0.0025(15) 0.020(2)
C5 0.0630(18) 0.099(3) 0.0424(15) 0.0080(19) 0.0008(14) 0.0019(15)
C6 0.0500(15) 0.0624(17) 0.0360(13) -0.0023(14) 0.0080(11) 0.0092(12)
C7 0.0567(16) 0.0580(17) 0.0350(13) -0.0042(14) 0.0027(12) -0.0001(12)
C8 0.0644(17) 0.0389(14) 0.0309(12) -0.0067(13) -0.0007(12) -0.0060(10)
C9 0.0685(18) 0.0413(15) 0.0468(14) 0.0062(14) 0.0038(13) 0.0037(11)
C10 0.0657(17) 0.0346(13) 0.0452(14) -0.0024(13) 0.0125(13) 0.0041(11)
C11 0.072(2) 0.0539(18) 0.0614(17) -0.0025(15) 0.0122(15) -0.0097(14)
C12 0.101(3) 0.065(2) 0.0594(19) -0.012(2) 0.0029(18) -0.0140(16)
C13 0.143(3) 0.0475(19) 0.0521(18) -0.005(2) 0.029(2) -0.0051(14)
C14 0.118(3) 0.0539(19) 0.074(2) 0.018(2) 0.051(2) 0.0056(16)
C15 0.076(2) 0.0505(17) 0.0659(18) 0.0077(16) 0.0252(16) 0.0086(14)
C16 0.0652(17) 0.0459(15) 0.0415(13) 0.0018(13) 0.0126(12) 0.0053(11)
C17 0.0682(18) 0.0428(15) 0.0455(14) -0.0060(14) 0.0114(13) 0.0071(12)
C18 0.074(2) 0.078(2) 0.0655(19) -0.0069(18) 0.0196(17) 0.0071(16)
C19 0.067(2) 0.127(4) 0.098(3) -0.021(2) 0.014(2) 0.022(3)
C20 0.100(3) 0.116(3) 0.083(3) -0.051(3) -0.011(2) 0.022(2)
C21 0.135(4) 0.074(2) 0.060(2) -0.038(3) 0.001(2) -0.0021(17)
C22 0.092(2) 0.0541(17) 0.0564(17) -0.0092(17) 0.0109(16) -0.0003(14)

loop_
_atom_type_symbol
_atom_type_description
_atom_type_scat_dispersion_real
_atom_type_scat_dispersion_imag
_atom_type_scat_source
C C 0.0033 0.0016 'International Tables Vol C Tables 4.2.6.8 and 6.1.1.4'
H H 0.0000 0.0000 'International Tables Vol C Tables 4.2.6.8 and 6.1.1.4'
N N 0.0061 0.0033 'International Tables Vol C Tables 4.2.6.8 and 6.1.1.4'
O O 0.0106 0.0060 'International Tables Vol C Tables 4.2.6.8 and 6.1.1.4'
S S 0.1246 0.1234 'International Tables Vol C Tables 4.2.6.8 and 6.1.1.4'
F F 0.0171 0.0103 'International Tables Vol C Tables 4.2.6.8 and 6.1.1.4'

loop_
_geom_angle_atom_site_label_1
_geom_angle_atom_site_label_2
_geom_angle_atom_site_label_3
_geom_angle
C7 N1 C8 122.6(2)
C7 N1 H1 118.7
C8 N1 H1 118.7
C8 N2 C9 122.0(2)
C8 N2 C16 123.8(2)
C9 N2 C16 113.9(2)
C2 C1 C6 121.1(3)
C2 C1 H1A 119.4
C6 C1 H1A 119.4
C3 C2 C1 118.2(3)
C3 C2 H2 120.9
C1 C2 H2 120.9
C4 C3 F1 118.4(3)
C4 C3 C2 123.0(3)
F1 C3 C2 118.5(3)
C3 C4 C5 118.3(3)
C3 C4 H4 120.8
C5 C4 H4 120.8
C4 C5 C6 120.9(3)
C4 C5 H5 119.5
C6 C5 H5 119.5
C1 C6 C5 118.4(3)
C1 C6 C7 123.7(2)
C5 C6 C7 117.8(3)
O1 C7 N1 121.1(2)
O1 C7 C6 122.2(2)
N1 C7 C6 116.7(2)
N2 C8 N1 116.7(2)
N2 C8 S1 124.9(2)
N1 C8 S1 118.3(2)
N2 C9 C10 112.4(2)
N2 C9 H9A 109.1
C10 C9 H9A 109.1
N2 C9 H9B 109.1
C10 C9 H9B 109.1
H9A C9 H9B 107.8
C15 C10 C11 118.4(3)
C15 C10 C9 120.1(3)
C11 C10 C9 121.5(3)
C12 C11 C10 121.2(3)
C12 C11 H11 119.4
C10 C11 H11 119.4
C13 C12 C11 120.2(3)
C13 C12 H12 119.9
C11 C12 H12 119.9
C12 C13 C14 119.6(3)
C12 C13 H13 120.2
C14 C13 H13 120.2
C13 C14 C15 120.2(3)
C13 C14 H14 119.9
C15 C14 H14 119.9
C10 C15 C14 120.4(3)
C10 C15 H15 119.8
C14 C15 H15 119.8
N2 C16 C17 110.32(19)
N2 C16 H16A 109.6
C17 C16 H16A 109.6
N2 C16 H16B 109.6
C17 C16 H16B 109.6
H16A C16 H16B 108.1
C18 C17 C22 118.8(3)
C18 C17 C16 121.1(3)
C22 C17 C16 120.1(3)
C17 C18 C19 120.5(3)
C17 C18 H18 119.7
C19 C18 H18 119.7
C20 C19 C18 120.1(4)
C20 C19 H19 120.0
C18 C19 H19 120.0
C21 C20 C19 120.2(4)
C21 C20 H20 119.9
C19 C20 H20 119.9
C20 C21 C22 120.3(4)
C20 C21 H21 119.8
C22 C21 H21 119.8
C17 C22 C21 120.0(3)
C17 C22 H22 120.0
C21 C22 H22 120.0

loop_
_geom_bond_atom_site_label_1
_geom_bond_atom_site_label_2
_geom_bond_distance
F1 C3 1.360(4)
S1 C8 1.678(3)
O1 C7 1.213(3)
N1 C7 1.385(3)
N1 C8 1.401(3)
N1 H1 0.8600
N2 C8 1.323(3)
N2 C9 1.467(3)
N2 C16 1.475(3)
C1 C2 1.378(4)
C1 C6 1.383(4)
C1 H1A 0.9300
C2 C3 1.361(4)
C2 H2 0.9300
C3 C4 1.360(5)
C4 C5 1.376(4)
C4 H4 0.9300
C5 C6 1.389(4)
C5 H5 0.9300
C6 C7 1.482(4)
C9 C10 1.507(3)
C9 H9A 0.9700
C9 H9B 0.9700
C10 C15 1.375(4)
C10 C11 1.376(4)
C11 C12 1.375(4)
C11 H11 0.9300
C12 C13 1.365(5)
C12 H12 0.9300
C13 C14 1.367(5)
C13 H13 0.9300
C14 C15 1.391(4)
C14 H14 0.9300
C15 H15 0.9300
C16 C17 1.508(4)
C16 H16A 0.9700
C16 H16B 0.9700
C17 C18 1.372(4)
C17 C22 1.385(4)
C18 C19 1.383(5)
C18 H18 0.9300
C19 C20 1.364(6)
C19 H19 0.9300
C20 C21 1.356(6)
C20 H20 0.9300
C21 C22 1.386(5)
C21 H21 0.9300
C22 H22 0.9300

loop_
_geom_hbond_atom_site_label_D
_geom_hbond_atom_site_label_H
_geom_hbond_atom_site_label_A
_geom_hbond_site_symmetry_A
_geom_hbond_distance_DH
_geom_hbond_distance_HA
_geom_hbond_distance_DA
_geom_hbond_angle_DHA
C9 H9B S1 . 0.97 2.55 3.076(3) 114
N1 H1 S1 3_655 0.86 2.61 3.422(2) 159
C1 H1A S1 3_655 0.93 2.87 3.727(3) 154
C4 H4 O1 2_645 0.93 2.50 3.322(4) 147

loop_
_cod_related_entry_id
_cod_related_entry_database
_cod_related_entry_code
1 ChemSpider 1715918
